data_1509519
loop_
_publ_author_name
'Bensch, W.'
'Duerichen, P.'

_publ_section_title
;
 Crystal structure and preparation of K2 Ag V S4 and Rb2 Ag V S4 by using
 the molten flux method: Low-dimensional materials with infinite
 metal-ion-centered tetrahedra chains
;
_journal_name_full 'Chemische Berichte'
_journal_page_first 1207
_journal_page_last 1210
_journal_paper_doi 10.1002/cber.19961291011
_journal_volume 129
_journal_year 1996
_chemical_formula_sum 'Ag Rb2 S4 V'
_chemical_name_systematic 'Rb2 (Ag V S4)'
_space_group_IT_number 70
_symmetry_space_group_name_Hall '-F 2uv 2vw'
_symmetry_space_group_name_H-M 'F d d d :2'
_cell_angle_alpha 90
_cell_angle_beta 90
_cell_angle_gamma 90
_cell_formula_units_Z 8
_cell_length_a 5.82
_cell_length_b 13.359
_cell_length_c 23.184
_cell_volume 1802.542
_citation_journal_id_ASTM CHBEAM
_cod_data_source_file silver1-2_506.cif
_cod_data_source_block Ag1Rb2S4V1
_cod_original_formula_sum 'Ag1 Rb2 S4 V1'
_cod_database_code 1509519

loop_
_symmetry_equiv_pos_as_xyz
x,y,z
-x+1/4,-y+1/4,z
x,-y+1/4,-z+1/4
-x+1/4,y,-z+1/4
-x,-y,-z
x-1/4,y-1/4,-z
-x,y-1/4,z-1/4
x-1/4,-y,z-1/4
x,y+1/2,z+1/2
-x+1/4,-y+3/4,z+1/2
x,-y+3/4,-z+3/4
-x+1/4,y+1/2,-z+3/4
-x,-y+1/2,-z+1/2
x-1/4,y+1/4,-z+1/2
-x,y+1/4,z+1/4
x-1/4,-y+1/2,z+1/4
x+1/2,y,z+1/2
-x+3/4,-y+1/4,z+1/2
x+1/2,-y+1/4,-z+3/4
-x+3/4,y,-z+3/4
-x+1/2,-y,-z+1/2
x+1/4,y-1/4,-z+1/2
-x+1/2,y-1/4,z+1/4
x+1/4,-y,z+1/4
x+1/2,y+1/2,z
-x+3/4,-y+3/4,z
x+1/2,-y+3/4,-z+1/4
-x+3/4,y+1/2,-z+1/4
-x+1/2,-y+1/2,-z
x+1/4,y+1/4,-z
-x+1/2,y+1/4,z-1/4
x+1/4,-y+1/2,z-1/4

loop_
_atom_site_label
_atom_site_type_symbol
_atom_site_fract_x
_atom_site_fract_y
_atom_site_fract_z
_atom_site_occupancy
_atom_site_U_iso_or_equiv
V1 V+5 0.625 0.125 0.125 1 0.0
Rb1 Rb+1 0.375 0.375 0.1951 1 0.0
S1 S-2 0.4215 0.2225 0.0698 1 0.0
Ag1 Ag+1 0.125 0.125 0.125 1 0.0
